data_1100458
loop_
_publ_author_name
'Gr\"un, Marion'
'Harms, Klaus'
'K\"ocker, Rolf Meyer Zu'
'Dehnicke, Kurt'
'Goesmann, Helmut'

_publ_section_title
;
 Kristallstrukturen von [TiF~3~(NPPh~3~)(HNPPh~3~)]~2~ und von HNPPh~3~
;
_journal_coden_ASTM ZAACAB
_journal_issue 6
_journal_name_full
;
 Zeitschrift fuer Anorganische und Allgemeine Chemie
;
_journal_page_first 1091
_journal_page_last 1096
_journal_paper_doi 10.1002/zaac.19966220626
_journal_volume 622
_journal_year 1996
_chemical_formula_sum 'C80 H78 Cl8 F6 N4 P4 Ti2'
_space_group_IT_number 14
_symmetry_cell_setting monoclinic
_symmetry_space_group_name_Hall '-P 2yn'
_symmetry_space_group_name_H-M 'P 1 21/n 1'
_cell_angle_alpha 90
_cell_angle_beta 101.22(1)
_cell_angle_gamma 90
_cell_formula_units_Z 2
_cell_length_a 14.175(4)
_cell_length_b 18.969(4)
_cell_length_c 15.866(3)
_cod_original_sg_symbol_H-M 'P 21/n'
_cod_database_code 1100458

loop_
_symmetry_equiv_pos_site_id
_symmetry_equiv_pos_as_xyz
1 x,y,z
2 1/2-x,1/2+y,1/2-z
3 -x,-y,-z
4 -1/2+x,-1/2-y,-1/2+z

loop_
_atom_site_label
_atom_site_type_symbol
_atom_site_fract_x
_atom_site_fract_y
_atom_site_fract_z
Ti1 Ti 0.57368(7) 0.00956(5) 0.59776(6)
P1 P 0.62474(11) -0.07588(7) 0.78555(9)
P2 P 0.77956(10) -0.02132(7) 0.52195(9)
N1 N 0.6065(3) -0.0362(2) 0.6968(3)
N2 N 0.6729(3) -0.0386(2) 0.5300(3)
F1 F 0.4655(2) 0.06329(14) 0.6264(2)
F2 F 0.6529(2) 0.08695(14) 0.6170(2)
F3 F 0.4831(2) -0.05621(13) 0.5314(2)
C1 C 0.6741(4) -0.1624(3) 0.7777(3)
C2 C 0.7293(5) -0.1726(3) 0.7178(4)
C3 C 0.7765(5) -0.2356(3) 0.7128(5)
C4 C 0.7669(6) -0.2891(3) 0.7686(4)
C5 C 0.7098(6) -0.2795(3) 0.8276(5)
C6 C 0.6632(5) -0.2166(3) 0.8325(4)
C7 C 0.7095(4) -0.0296(3) 0.8658(3)
C8 C 0.7799(4) -0.0630(3) 0.9257(4)
C9 C 0.8462(5) -0.0236(4) 0.9819(4)
C10 C 0.8455(5) 0.0475(4) 0.9783(4)
C11 C 0.7762(5) 0.0816(3) 0.9191(4)
C12 C 0.7096(5) 0.0442(3) 0.8634(4)
C13 C 0.5130(4) -0.0851(3) 0.8256(4)
C14 C 0.5105(5) -0.0800(3) 0.9121(4)
C15 C 0.4233(6) -0.0853(4) 0.9375(5)
C16 C 0.3408(6) -0.0956(3) 0.8813(5)
C17 C 0.3432(5) -0.1006(4) 0.7954(5)
C18 C 0.4309(5) -0.0953(4) 0.7684(4)
C19 C 0.8619(4) -0.0342(3) 0.6215(3)
C20 C 0.9306(4) -0.0879(3) 0.6319(4)
C21 C 0.9922(5) -0.0966(4) 0.7109(5)
C22 C 0.9856(5) -0.0527(4) 0.7789(4)
C23 C 0.9194(5) -0.0005(4) 0.7689(4)
C24 C 0.8571(4) 0.0091(3) 0.6905(4)
C25 C 0.8150(4) -0.0800(3) 0.4434(4)
C26 C 0.7928(5) -0.1508(3) 0.4475(4)
C27 C 0.8188(5) -0.1983(4) 0.3893(5)
C28 C 0.8673(6) -0.1741(5) 0.3273(5)
C29 C 0.8873(5) -0.1052(5) 0.3214(5)
C30 C 0.8621(4) -0.0559(4) 0.3802(4)
C31 C 0.8025(4) 0.0679(3) 0.4906(3)
C32 C 0.8920(4) 0.0984(3) 0.5130(4)
C33 C 0.9054(5) 0.1672(3) 0.4879(4)
C34 C 0.8297(5) 0.2053(4) 0.4431(4)
C35 C 0.7405(5) 0.1748(3) 0.4204(4)
C36 C 0.7268(4) 0.1067(3) 0.4448(4)
Cl1 Cl 0.6956(2) -0.10176(11) 0.13011(13)
Cl2 Cl 0.4903(2) -0.18950(11) 0.1384(2)
C37 C 0.6273(8) -0.0960(4) 0.2106(5)
C38 C 0.5775(8) -0.1598(6) 0.2244(6)
Cl3 Cl 0.5211(2) 0.29924(13) 0.4100(2)
Cl4 Cl 0.4254(3) 0.28164(13) 0.5865(2)
C39 C 0.5092(10) 0.2243(6) 0.5510(7)
C40 C 0.4873(9) 0.2225(5) 0.4616(8)
Ti1B* Ti 0.42632(7) -0.00956(5) 0.40224(6)
N1B* N 0.3935(3) 0.0362(2) 0.3032(3)
P1B* P 0.37526(11) 0.07588(7) 0.21445(9)
C1B* C 0.3259(4) 0.1624(3) 0.2223(3)
C2B* C 0.2707(5) 0.1726(3) 0.2822(4)
C3B* C 0.2235(5) 0.2356(3) 0.2872(5)
C4B* C 0.2331(6) 0.2891(3) 0.2314(4)
C5B* C 0.2902(6) 0.2795(3) 0.1724(5)
C6B* C 0.3368(5) 0.2166(3) 0.1675(4)
C7B* C 0.2905(4) 0.0296(3) 0.1342(3)
C8B* C 0.2201(4) 0.0630(3) 0.0743(4)
C9B* C 0.1538(5) 0.0236(4) 0.0181(4)
C10B* C 0.1545(5) -0.0475(4) 0.0217(4)
C11B* C 0.2238(5) -0.0816(3) 0.0809(4)
C12B* C 0.2904(5) -0.0442(3) 0.1366(4)
C13B* C 0.4870(4) 0.0851(3) 0.1744(4)
C14B* C 0.4895(5) 0.0800(3) 0.0879(4)
C15B* C 0.5767(6) 0.0853(4) 0.0625(5)
C16B* C 0.6592(6) 0.0956(3) 0.1187(5)
C17B* C 0.6568(5) 0.1006(4) 0.2046(5)
C18B* C 0.5691(5) 0.0953(4) 0.2316(4)
N2B* N 0.3271(3) 0.0386(2) 0.4700(3)
P2B* P 0.22044(10) 0.02132(7) 0.47805(9)
C19B* C 0.1381(4) 0.0342(3) 0.3785(3)
C20B* C 0.0694(4) 0.0879(3) 0.3681(4)
C21B* C 0.0078(5) 0.0966(4) 0.2891(5)
C22B* C 0.0144(5) 0.0527(4) 0.2211(4)
C23B* C 0.0806(5) 0.0005(4) 0.2311(4)
C24B* C 0.1429(4) -0.0091(3) 0.3095(4)
C25B* C 0.1850(4) 0.0800(3) 0.5566(4)
C26B* C 0.2072(5) 0.1508(3) 0.5525(4)
C27B* C 0.1812(5) 0.1983(4) 0.6107(5)
C28B* C 0.1327(6) 0.1741(5) 0.6727(5)
C29B* C 0.1127(5) 0.1052(5) 0.6786(5)
C30B* C 0.1379(4) 0.0559(4) 0.6198(4)
C31B* C 0.1975(4) -0.0679(3) 0.5094(3)
C32B* C 0.1080(4) -0.0984(3) 0.4870(4)
C33B* C 0.0946(5) -0.1672(3) 0.5121(4)
C34B* C 0.1703(5) -0.2053(4) 0.5569(4)
C35B* C 0.2595(5) -0.1748(3) 0.5796(4)
C36B* C 0.2732(4) -0.1067(3) 0.5552(4)
F1B* F 0.5345(2) -0.06329(14) 0.3736(2)
F2B* F 0.3471(2) -0.08695(14) 0.3830(2)
F3B* F 0.5169(2) 0.05621(13) 0.4686(2)

loop_
_atom_type_symbol
_atom_type_radius_bond
C 0.68
Cl 0.99
F 0.64
N 0.68
P 1.05
Ti 1.47
